data_4076793
loop_
_publ_author_name
'Falvello, Larry R.'
'Forni\'es, Juan'
'Fortu\~no, Consuelo'
'Dur\'an, Fernando'
'Mart\'in, Antonio'

_publ_section_title
;
 Synthesis of Mixed-Valence Platinum Triangulo Clusters
 [Pt3(\m-PPh2)2(\m-C6F5)(C6F5)(PPh2R)2] (R = Ph, Me, Et). Crystal
 Structures of [Pt3(\m-PPh2)2(\m-C6F5)(C6F5)(PPh3)2] and
 [Pt3(\m-AgOClO3)(\m-PPh2)2(\m-C6F5)(C6F5)(PPh3)2]&#x2020;
;
_journal_issue 11
_journal_name_full Organometallics
_journal_page_first 2226
_journal_paper_doi 10.1021/om020036v
_journal_volume 21
_journal_year 2002
_chemical_formula_sum 'C72 H50 F10 P4 Pt3'
_chemical_formula_weight 1814.27
_chemical_name_systematic
; 
 ? 
;
_space_group_IT_number 2
_symmetry_cell_setting triclinic
_symmetry_space_group_name_Hall '-P 1'
_symmetry_space_group_name_H-M 'P -1'
_atom_sites_solution_hydrogens geom
_atom_sites_solution_primary direct
_atom_sites_solution_secondary difmap
_audit_creation_method SHELXL
_cell_angle_alpha 102.77(2)
_cell_angle_beta 98.72(2)
_cell_angle_gamma 105.16(2)
_cell_formula_units_Z 2
_cell_length_a 12.822(2)
_cell_length_b 15.606(2)
_cell_length_c 16.845(2)
_cell_measurement_temperature 297(2)
_cell_volume 3093.4(9)
_computing_structure_refinement 'SHELXL-93 (Sheldrick, 1993)'
_computing_structure_solution 'SHELXS-86 (Sheldrick, 1990)'
_diffrn_ambient_temperature 297(2)
_diffrn_radiation_monochromator graphite
_diffrn_radiation_source 'fine-focus sealed tube'
_diffrn_radiation_type MoK\a
_diffrn_radiation_wavelength 0.71073
_diffrn_reflns_av_R_equivalents 0.0275
_diffrn_reflns_av_sigmaI/netI 0.0690
_diffrn_reflns_limit_h_max 15
_diffrn_reflns_limit_h_min 0
_diffrn_reflns_limit_k_max 17
_diffrn_reflns_limit_k_min -18
_diffrn_reflns_limit_l_max 19
_diffrn_reflns_limit_l_min -20
_diffrn_reflns_number 11383
_diffrn_reflns_theta_max 25.02
_diffrn_reflns_theta_min 2.14
_exptl_absorpt_coefficient_mu 6.945
_exptl_crystal_density_diffrn 1.948
_exptl_crystal_F_000 1732
_exptl_crystal_size_max 0.55
_exptl_crystal_size_mid 0.10
_exptl_crystal_size_min 0.06
_refine_diff_density_max 0.949
_refine_diff_density_min -0.827
_refine_diff_density_rms 0.158
_refine_ls_extinction_method none
_refine_ls_goodness_of_fit_all 1.014
_refine_ls_goodness_of_fit_obs 1.018
_refine_ls_matrix_type full
_refine_ls_number_parameters 802
_refine_ls_number_reflns 10849
_refine_ls_number_restraints 0
_refine_ls_restrained_S_all 1.018
_refine_ls_restrained_S_obs 1.018
_refine_ls_R_factor_all 0.0765
_refine_ls_R_factor_obs 0.0403
_refine_ls_shift/esd_max 0.001
_refine_ls_shift/esd_mean 0.000
_refine_ls_structure_factor_coef Fsqd
_refine_ls_weighting_details 'w=1/[\s^2^(Fo^2^)+(0.0351P)^2^+2.4785P] where P=(Fo^2^+2Fc^2^)/3'
_refine_ls_weighting_scheme calc
_refine_ls_wR_factor_all 0.0901
_refine_ls_wR_factor_obs 0.0766
_reflns_number_observed 8065
_reflns_number_total 10854
_reflns_observed_criterion >2sigma(I)
_cod_data_source_file om020036v.cif
_cod_data_source_block 4
_cod_depositor_comments
;
The following automatic conversions were performed:

'_refine_ls_weighting_scheme' value 'calc
w=1/[\s^2^(Fo^2^)+(0.0351P)^2^+2.4785P] where P=(Fo^2^+2Fc^2^)/3' was
changed to 'calc'. New tag '_refine_ls_weighting_details' was
created. The value of the new tag was set to
'w=1/[\s^2^(Fo^2^)+(0.0351P)^2^+2.4785P] where P=(Fo^2^+2Fc^2^)/3'.

Automatic conversion script
Id: cif_fix_values 3143 2015-03-26 13:38:13Z robertas 
;
_cod_original_cell_volume 3093.3(8)
_cod_original_sg_symbol_H-M P-1
_cod_database_code 4076793

loop_
_symmetry_equiv_pos_as_xyz
'x, y, z'
'-x, -y, -z'

loop_
_atom_site_aniso_label
_atom_site_aniso_U_11
_atom_site_aniso_U_22
_atom_site_aniso_U_33
_atom_site_aniso_U_23
_atom_site_aniso_U_13
_atom_site_aniso_U_12
Pt1 0.0400(2) 0.0310(2) 0.0240(2) 0.00713(14) 0.0104(2) 0.0163(2)
Pt2 0.0386(2) 0.0277(2) 0.0240(2) 0.00743(14) 0.0107(2) 0.0149(2)
Pt3 0.0372(2) 0.0294(2) 0.0238(2) 0.00683(14) 0.01036(15) 0.0154(2)
P1 0.0402(15) 0.0329(13) 0.0274(12) 0.0089(10) 0.0122(11) 0.0143(11)
P2 0.0407(15) 0.0311(12) 0.0265(12) 0.0069(10) 0.0114(11) 0.0169(11)
P3 0.043(2) 0.0293(12) 0.0279(12) 0.0081(10) 0.0123(11) 0.0152(11)
P4 0.042(2) 0.0301(12) 0.0267(12) 0.0057(10) 0.0092(11) 0.0153(11)
F1 0.050(4) 0.087(5) 0.053(4) 0.014(3) 0.008(3) 0.012(4)
F2 0.063(5) 0.167(8) 0.081(5) 0.040(5) 0.047(4) 0.037(5)
F3 0.116(7) 0.188(9) 0.044(4) 0.021(5) 0.056(4) 0.057(6)
F4 0.085(6) 0.175(8) 0.032(4) 0.018(4) 0.005(4) 0.033(6)
F5 0.057(4) 0.107(5) 0.040(3) 0.017(3) 0.011(3) 0.038(4)
F6 0.051(4) 0.052(4) 0.041(3) 0.006(3) -0.001(3) 0.011(3)
F7 0.106(6) 0.060(4) 0.032(3) 0.003(3) 0.020(3) 0.030(4)
F8 0.109(6) 0.108(6) 0.080(5) 0.027(4) 0.066(5) 0.061(5)
F9 0.031(4) 0.129(7) 0.104(6) 0.028(5) 0.025(4) 0.025(4)
F10 0.049(4) 0.059(4) 0.047(3) 0.010(3) -0.002(3) 0.011(3)
C1 0.048(6) 0.041(5) 0.023(5) 0.011(4) 0.015(4) 0.013(5)
C2 0.055(7) 0.046(6) 0.041(6) 0.014(5) 0.011(5) 0.017(5)
C3 0.044(7) 0.076(8) 0.048(7) 0.015(6) 0.021(6) 0.024(6)
C4 0.081(10) 0.110(11) 0.037(6) 0.026(7) 0.031(7) 0.040(9)
C5 0.079(9) 0.075(8) 0.022(5) 0.012(5) 0.009(6) 0.029(7)
C6 0.055(7) 0.054(6) 0.029(5) 0.018(5) 0.011(5) 0.025(6)
C7 0.044(6) 0.033(5) 0.029(5) 0.008(4) 0.013(4) 0.016(5)
C8 0.039(6) 0.027(5) 0.039(5) 0.013(4) 0.005(5) 0.012(4)
C9 0.074(8) 0.039(6) 0.017(4) 0.003(4) 0.010(5) 0.025(6)
C10 0.068(8) 0.054(7) 0.049(6) 0.020(5) 0.035(6) 0.036(6)
C11 0.034(6) 0.060(7) 0.058(7) 0.018(5) 0.018(5) 0.026(5)
C12 0.037(6) 0.038(5) 0.033(5) 0.011(4) 0.003(4) 0.013(5)
C13 0.034(6) 0.041(5) 0.033(5) 0.009(4) 0.009(4) 0.019(5)
C14 0.061(8) 0.047(6) 0.047(6) 0.023(5) 0.017(5) 0.020(6)
C15 0.081(10) 0.081(9) 0.065(8) 0.048(7) 0.025(7) 0.043(8)
C16 0.085(11) 0.112(12) 0.060(8) 0.043(8) 0.010(7) 0.063(10)
C17 0.061(9) 0.099(11) 0.073(9) 0.019(8) -0.009(7) 0.027(8)
C18 0.056(8) 0.053(7) 0.066(7) 0.020(6) 0.010(6) 0.018(6)
C19 0.041(6) 0.038(5) 0.037(5) 0.010(4) 0.008(5) 0.014(5)
C20 0.065(8) 0.059(7) 0.046(6) 0.003(5) 0.023(6) 0.006(6)
C21 0.061(9) 0.071(9) 0.075(9) 0.017(7) 0.033(7) 0.006(7)
C22 0.051(8) 0.055(8) 0.098(11) 0.011(7) 0.008(8) 0.006(6)
C23 0.062(9) 0.069(9) 0.066(8) 0.002(7) -0.007(7) 0.008(7)
C24 0.063(8) 0.062(7) 0.041(6) 0.005(5) 0.013(6) 0.016(6)
C25 0.050(6) 0.033(5) 0.024(4) 0.010(4) 0.012(4) 0.017(5)
C26 0.040(6) 0.050(6) 0.045(6) 0.004(5) 0.019(5) 0.014(5)
C27 0.044(7) 0.070(8) 0.043(6) 0.007(5) 0.005(5) 0.012(6)
C28 0.038(7) 0.093(10) 0.087(9) 0.027(8) 0.028(7) 0.035(7)
C29 0.064(9) 0.077(9) 0.059(8) -0.002(6) 0.020(7) 0.032(7)
C30 0.038(6) 0.059(7) 0.046(6) -0.003(5) 0.009(5) 0.021(5)
C31 0.042(6) 0.030(5) 0.038(5) 0.006(4) 0.017(5) 0.009(4)
C32 0.056(7) 0.036(6) 0.051(6) 0.011(5) 0.011(5) 0.017(5)
C33 0.068(9) 0.040(7) 0.089(9) 0.007(6) 0.020(8) 0.016(6)
C34 0.077(10) 0.040(7) 0.093(10) -0.019(7) 0.039(8) 0.000(7)
C35 0.045(8) 0.078(9) 0.070(8) 0.000(7) 0.004(6) 0.004(7)
C36 0.045(7) 0.060(7) 0.042(6) 0.008(5) 0.002(5) 0.016(6)
C37 0.044(6) 0.037(5) 0.029(5) 0.009(4) 0.011(4) 0.022(5)
C38 0.051(7) 0.042(6) 0.047(6) 0.021(5) 0.016(5) 0.013(5)
C39 0.072(9) 0.069(8) 0.045(6) 0.032(6) 0.028(6) 0.029(7)
C40 0.090(9) 0.035(6) 0.049(6) 0.018(5) 0.034(6) 0.018(6)
C41 0.071(9) 0.040(6) 0.059(7) 0.017(5) 0.012(6) 0.001(6)
C42 0.051(7) 0.036(6) 0.046(6) 0.017(5) 0.005(5) 0.006(5)
C43 0.038(6) 0.040(5) 0.031(5) 0.018(4) 0.016(4) 0.012(5)
C44 0.059(8) 0.047(6) 0.043(6) 0.015(5) 0.021(5) 0.021(6)
C45 0.048(7) 0.069(8) 0.057(7) 0.035(6) 0.029(6) 0.037(6)
C46 0.045(7) 0.079(8) 0.049(6) 0.029(6) 0.016(5) 0.025(7)
C47 0.050(7) 0.057(7) 0.042(6) 0.014(5) -0.001(5) 0.006(6)
C48 0.058(7) 0.036(5) 0.040(5) 0.012(4) 0.006(5) 0.018(5)
C49 0.039(6) 0.031(5) 0.033(5) 0.013(4) 0.010(4) 0.016(4)
C50 0.055(7) 0.043(6) 0.033(5) 0.011(4) 0.020(5) 0.025(5)
C51 0.079(9) 0.061(7) 0.034(6) 0.013(5) 0.028(6) 0.029(7)
C52 0.084(9) 0.044(6) 0.028(5) 0.005(5) 0.008(6) 0.010(6)
C53 0.051(7) 0.049(6) 0.046(6) 0.011(5) 0.012(5) 0.010(5)
C54 0.042(6) 0.037(5) 0.039(5) 0.006(4) 0.013(5) 0.011(5)
C55 0.060(7) 0.025(5) 0.033(5) 0.007(4) 0.013(5) 0.010(5)
C56 0.066(8) 0.053(7) 0.042(6) 0.011(5) 0.017(6) 0.027(6)
C57 0.092(11) 0.083(9) 0.034(6) 0.014(6) 0.016(7) 0.031(8)
C58 0.111(12) 0.072(9) 0.057(8) 0.019(7) 0.054(9) 0.044(9)
C59 0.077(10) 0.045(7) 0.096(10) 0.023(7) 0.048(8) 0.024(7)
C60 0.063(8) 0.044(6) 0.049(6) 0.014(5) 0.022(6) 0.024(6)
C61 0.040(6) 0.045(6) 0.025(5) 0.009(4) 0.006(4) 0.021(5)
C62 0.057(8) 0.042(6) 0.057(7) 0.004(5) 0.013(6) 0.023(6)
C63 0.063(9) 0.073(9) 0.087(9) 0.024(7) 0.026(7) 0.048(7)
C64 0.062(9) 0.109(11) 0.056(7) 0.028(7) 0.005(7) 0.045(9)
C65 0.047(8) 0.071(8) 0.056(7) 0.003(6) 0.005(6) 0.014(6)
C66 0.049(7) 0.046(6) 0.046(6) 0.011(5) 0.004(5) 0.017(5)
C67 0.041(6) 0.037(5) 0.042(6) 0.007(4) 0.016(5) 0.014(5)
C68 0.057(7) 0.037(6) 0.048(6) 0.016(5) 0.016(5) 0.011(5)
C69 0.098(11) 0.037(7) 0.090(10) 0.022(7) 0.055(9) 0.016(7)
C70 0.068(9) 0.033(6) 0.092(10) 0.001(7) 0.036(8) -0.003(6)
C71 0.049(8) 0.072(9) 0.066(8) -0.014(7) 0.005(6) 0.003(7)
C72 0.037(6) 0.053(7) 0.046(6) 0.008(5) 0.003(5) 0.015(5)

loop_
_atom_site_label
_atom_site_type_symbol
_atom_site_fract_x
_atom_site_fract_y
_atom_site_fract_z
_atom_site_U_iso_or_equiv
_atom_site_thermal_displace_type
_atom_site_occupancy
_atom_site_calc_flag
_atom_site_refinement_flags
Pt1 Pt 0.82257(3) 0.75101(2) 0.13548(2) 0.03028(10) Uani 1 d .
Pt2 Pt 0.75122(3) 0.85820(2) 0.25875(2) 0.02867(9) Uani 1 d .
Pt3 Pt 0.77147(3) 0.68577(2) 0.27077(2) 0.02876(9) Uani 1 d .
P1 P 0.8198(2) 0.8964(2) 0.15370(14) 0.0322(5) Uani 1 d .
P2 P 0.8328(2) 0.6179(2) 0.16267(13) 0.0313(5) Uani 1 d .
P3 P 0.6968(2) 0.9810(2) 0.31396(14) 0.0319(5) Uani 1 d .
P4 P 0.7763(2) 0.5896(2) 0.35238(14) 0.0322(5) Uani 1 d .
F1 F 1.0594(5) 0.7807(5) 0.0827(4) 0.067(2) Uani 1 d .
F2 F 1.1105(6) 0.7437(6) -0.0661(4) 0.099(3) Uani 1 d .
F3 F 0.9485(7) 0.6721(6) -0.2087(4) 0.112(3) Uani 1 d .
F4 F 0.7351(6) 0.6436(6) -0.1993(4) 0.101(3) Uani 1 d .
F5 F 0.6806(5) 0.6799(5) -0.0527(3) 0.066(2) Uani 1 d .
F6 F 0.8468(5) 0.8377(4) 0.4569(3) 0.0517(15) Uani 1 d .
F7 F 0.7232(6) 0.8688(4) 0.5682(3) 0.067(2) Uani 1 d .
F8 F 0.5011(6) 0.8130(5) 0.5213(4) 0.088(2) Uani 1 d .
F9 F 0.4007(5) 0.7224(6) 0.3609(5) 0.087(2) Uani 1 d .
F10 F 0.5184(5) 0.6880(4) 0.2468(3) 0.055(2) Uani 1 d .
C1 C 0.8673(8) 0.7295(6) 0.0229(5) 0.036(2) Uani 1 d .
C2 C 0.9749(9) 0.7454(7) 0.0144(6) 0.046(3) Uani 1 d .
C3 C 1.0045(9) 0.7273(8) -0.0625(7) 0.054(3) Uani 1 d .
C4 C 0.9248(12) 0.6924(10) -0.1330(7) 0.071(4) Uani 1 d .
C5 C 0.8163(11) 0.6762(8) -0.1297(6) 0.058(3) Uani 1 d .
C6 C 0.7893(9) 0.6954(7) -0.0524(5) 0.043(3) Uani 1 d .
C7 C 0.6900(8) 0.7679(6) 0.3450(5) 0.034(2) Uani 1 d .
C8 C 0.7349(8) 0.8109(6) 0.4298(5) 0.034(2) Uani 1 d .
C9 C 0.6757(10) 0.8268(6) 0.4878(5) 0.043(3) Uani 1 d .
C10 C 0.5622(10) 0.8000(7) 0.4640(6) 0.050(3) Uani 1 d .
C11 C 0.5096(8) 0.7535(7) 0.3820(7) 0.047(3) Uani 1 d .
C12 C 0.5739(8) 0.7366(6) 0.3258(5) 0.036(2) Uani 1 d .
C13 C 0.7337(8) 0.9249(6) 0.0747(5) 0.034(2) Uani 1 d .
C14 C 0.7654(9) 1.0048(7) 0.0491(6) 0.049(3) Uani 1 d .
H14 H 0.8338(9) 1.0487(7) 0.0749(6) 0.059 Uiso 1 calc R
C15 C 0.6966(11) 1.0199(9) -0.0144(7) 0.066(3) Uani 1 d .
H15 H 0.7196(11) 1.0738(9) -0.0307(7) 0.079 Uiso 1 calc R
C16 C 0.5942(12) 0.9565(10) -0.0540(8) 0.077(4) Uani 1 d .
H16 H 0.5472(12) 0.9673(10) -0.0959(8) 0.092 Uiso 1 calc R
C17 C 0.5642(11) 0.8769(10) -0.0292(8) 0.081(4) Uani 1 d .
H17 H 0.4965(11) 0.8324(10) -0.0557(8) 0.097 Uiso 1 calc R
C18 C 0.6331(10) 0.8619(8) 0.0346(7) 0.058(3) Uani 1 d .
H18 H 0.6102(10) 0.8077(8) 0.0505(7) 0.070 Uiso 1 calc R
C19 C 0.9534(8) 0.9855(6) 0.1787(6) 0.038(2) Uani 1 d .
C20 C 1.0131(10) 1.0000(8) 0.1184(7) 0.060(3) Uani 1 d .
H20 H 0.9843(10) 0.9643(8) 0.0635(7) 0.072 Uiso 1 calc R
C21 C 1.1149(10) 1.0667(8) 0.1389(8) 0.070(4) Uani 1 d .
H21 H 1.1558(10) 1.0738(8) 0.0984(8) 0.084 Uiso 1 calc R
C22 C 1.1550(11) 1.1214(8) 0.2172(9) 0.073(4) Uani 1 d .
H22 H 1.2217(11) 1.1686(8) 0.2299(9) 0.087 Uiso 1 calc R
C23 C 1.0985(11) 1.1084(9) 0.2786(8) 0.074(4) Uani 1 d .
H23 H 1.1277(11) 1.1457(9) 0.3331(8) 0.088 Uiso 1 calc R
C24 C 0.9984(10) 1.0399(8) 0.2595(6) 0.058(3) Uani 1 d .
H24 H 0.9609(10) 1.0303(8) 0.3014(6) 0.069 Uiso 1 calc R
C25 C 0.9729(8) 0.6102(6) 0.1752(5) 0.034(2) Uani 1 d .
C26 C 1.0534(8) 0.6751(7) 0.2398(6) 0.045(3) Uani 1 d .
H26 H 1.0334(8) 0.7167(7) 0.2787(6) 0.055 Uiso 1 calc R
C27 C 1.1638(9) 0.6791(8) 0.2475(6) 0.055(3) Uani 1 d .
H27 H 1.2173(9) 0.7225(8) 0.2918(6) 0.067 Uiso 1 calc R
C28 C 1.1941(10) 0.6187(9) 0.1896(8) 0.068(4) Uani 1 d .
H28 H 1.2681(10) 0.6212(9) 0.1940(8) 0.081 Uiso 1 calc R
C29 C 1.1145(10) 0.5555(9) 0.1261(7) 0.067(4) Uani 1 d .
H29 H 1.1347(10) 0.5140(9) 0.0874(7) 0.080 Uiso 1 calc R
C30 C 1.0037(9) 0.5507(7) 0.1171(6) 0.050(3) Uani 1 d .
H30 H 0.9509(9) 0.5077(7) 0.0722(6) 0.059 Uiso 1 calc R
C31 C 0.7455(8) 0.5087(6) 0.0903(5) 0.037(2) Uani 1 d .
C32 C 0.7589(9) 0.4240(6) 0.0945(6) 0.048(3) Uani 1 d .
H32 H 0.8130(9) 0.4218(6) 0.1368(6) 0.057 Uiso 1 calc R
C33 C 0.6924(11) 0.3429(8) 0.0363(8) 0.067(3) Uani 1 d .
H33 H 0.7029(11) 0.2865(8) 0.0381(8) 0.080 Uiso 1 calc R
C34 C 0.6109(12) 0.3476(8) -0.0241(9) 0.077(4) Uani 1 d .
H34 H 0.5657(12) 0.2936(8) -0.0633(9) 0.093 Uiso 1 calc R
C35 C 0.5948(10) 0.4291(9) -0.0278(8) 0.071(4) Uani 1 d .
H35 H 0.5386(10) 0.4302(9) -0.0693(8) 0.086 Uiso 1 calc R
C36 C 0.6608(9) 0.5109(8) 0.0292(6) 0.051(3) Uani 1 d .
H36 H 0.6487(9) 0.5665(8) 0.0267(6) 0.061 Uiso 1 calc R
C37 C 0.7488(8) 1.0901(6) 0.2878(5) 0.034(2) Uani 1 d .
C38 C 0.6996(9) 1.0978(7) 0.2120(6) 0.045(3) Uani 1 d .
H38 H 0.6426(9) 1.0481(7) 0.1760(6) 0.054 Uiso 1 calc R
C39 C 0.7336(10) 1.1781(8) 0.1891(7) 0.056(3) Uani 1 d .
H39 H 0.6988(10) 1.1831(8) 0.1385(7) 0.068 Uiso 1 calc R
C40 C 0.8200(10) 1.2513(7) 0.2418(6) 0.055(3) Uani 1 d .
H40 H 0.8439(10) 1.3058(7) 0.2266(6) 0.066 Uiso 1 calc R
C41 C 0.8702(10) 1.2433(7) 0.3164(7) 0.060(3) Uani 1 d .
H41 H 0.9286(10) 1.2925(7) 0.3515(7) 0.071 Uiso 1 calc R
C42 C 0.8358(9) 1.1645(6) 0.3398(6) 0.046(3) Uani 1 d .
H42 H 0.8705(9) 1.1604(6) 0.3908(6) 0.055 Uiso 1 calc R
C43 C 0.5484(8) 0.9622(6) 0.2812(5) 0.034(2) Uani 1 d .
C44 C 0.5002(9) 1.0318(7) 0.3031(6) 0.047(3) Uani 1 d .
H44 H 0.5439(9) 1.0888(7) 0.3385(6) 0.056 Uiso 1 calc R
C45 C 0.3898(9) 1.0179(8) 0.2735(6) 0.049(3) Uani 1 d .
H45 H 0.3593(9) 1.0654(8) 0.2882(6) 0.059 Uiso 1 calc R
C46 C 0.3247(9) 0.9337(8) 0.2223(6) 0.054(3) Uani 1 d .
H46 H 0.2490(9) 0.9233(8) 0.2046(6) 0.065 Uiso 1 calc R
C47 C 0.3697(9) 0.8650(8) 0.1970(6) 0.053(3) Uani 1 d .
H47 H 0.3261(9) 0.8093(8) 0.1594(6) 0.063 Uiso 1 calc R
C48 C 0.4810(9) 0.8791(6) 0.2279(6) 0.044(3) Uani 1 d .
H48 H 0.5110(9) 0.8313(6) 0.2123(6) 0.053 Uiso 1 calc R
C49 C 0.7338(8) 1.0200(6) 0.4287(5) 0.032(2) Uani 1 d .
C50 C 0.6618(9) 1.0414(6) 0.4777(5) 0.041(2) Uani 1 d .
H50 H 0.5886(9) 1.0332(6) 0.4530(5) 0.049 Uiso 1 calc R
C51 C 0.6991(10) 1.0754(7) 0.5640(6) 0.055(3) Uani 1 d .
H51 H 0.6506(10) 1.0894(7) 0.5969(6) 0.066 Uiso 1 calc R
C52 C 0.8069(11) 1.0883(7) 0.6004(6) 0.055(3) Uani 1 d .
H52 H 0.8310(11) 1.1108(7) 0.6581(6) 0.066 Uiso 1 calc R
C53 C 0.8806(9) 1.0684(7) 0.5528(6) 0.050(3) Uani 1 d .
H53 H 0.9541(9) 1.0782(7) 0.5778(6) 0.060 Uiso 1 calc R
C54 C 0.8432(8) 1.0339(6) 0.4677(6) 0.039(2) Uani 1 d .
H54 H 0.8921(8) 1.0194(6) 0.4353(6) 0.047 Uiso 1 calc R
C55 C 0.7293(9) 0.6126(6) 0.4506(5) 0.040(2) Uani 1 d .
C56 C 0.7991(10) 0.6405(7) 0.5294(6) 0.051(3) Uani 1 d .
H56 H 0.8752(10) 0.6520(7) 0.5352(6) 0.062 Uiso 1 calc R
C57 C 0.7539(12) 0.6508(9) 0.5993(7) 0.069(4) Uani 1 d .
H57 H 0.8005(12) 0.6680(9) 0.6519(7) 0.083 Uiso 1 calc R
C58 C 0.6452(13) 0.6367(9) 0.5934(8) 0.073(4) Uani 1 d .
H58 H 0.6178(13) 0.6456(9) 0.6416(8) 0.087 Uiso 1 calc R
C59 C 0.5749(11) 0.6098(7) 0.5178(9) 0.068(4) Uani 1 d .
H59 H 0.4995(11) 0.6002(7) 0.5143(9) 0.082 Uiso 1 calc R
C60 C 0.6156(10) 0.5960(7) 0.4439(6) 0.049(3) Uani 1 d .
H60 H 0.5674(10) 0.5762(7) 0.3917(6) 0.059 Uiso 1 calc R
C61 C 0.9180(8) 0.5875(6) 0.3833(5) 0.035(2) Uani 1 d .
C62 C 0.9526(9) 0.5109(7) 0.3580(6) 0.052(3) Uani 1 d .
H62 H 0.9004(9) 0.4553(7) 0.3269(6) 0.062 Uiso 1 calc R
C63 C 1.0612(11) 0.5151(9) 0.3775(8) 0.068(3) Uani 1 d .
H63 H 1.0819(11) 0.4627(9) 0.3583(8) 0.082 Uiso 1 calc R
C64 C 1.1391(11) 0.5937(10) 0.4241(7) 0.071(4) Uani 1 d .
H64 H 1.2126(11) 0.5953(10) 0.4385(7) 0.086 Uiso 1 calc R
C65 C 1.1079(10) 0.6724(8) 0.4504(7) 0.062(3) Uani 1 d .
H65 H 1.1609(10) 0.7268(8) 0.4830(7) 0.074 Uiso 1 calc R
C66 C 0.9988(9) 0.6701(7) 0.4283(6) 0.048(3) Uani 1 d .
H66 H 0.9793(9) 0.7238(7) 0.4435(6) 0.057 Uiso 1 calc R
C67 C 0.6886(8) 0.4697(6) 0.3108(6) 0.039(2) Uani 1 d .
C68 C 0.6921(9) 0.4068(6) 0.3573(6) 0.047(3) Uani 1 d .
H68 H 0.7447(9) 0.4234(6) 0.4070(6) 0.056 Uiso 1 calc R
C69 C 0.6168(12) 0.3201(8) 0.3290(9) 0.072(4) Uani 1 d .
H69 H 0.6183(12) 0.2786(8) 0.3610(9) 0.086 Uiso 1 calc R
C70 C 0.5405(11) 0.2929(8) 0.2563(9) 0.068(4) Uani 1 d .
H70 H 0.4928(11) 0.2327(8) 0.2372(9) 0.082 Uiso 1 calc R
C71 C 0.5345(10) 0.3543(9) 0.2117(8) 0.072(4) Uani 1 d .
H71 H 0.4802(10) 0.3367(9) 0.1628(8) 0.086 Uiso 1 calc R
C72 C 0.6090(8) 0.4441(7) 0.2380(6) 0.047(3) Uani 1 d .
H72 H 0.6047(8) 0.4858(7) 0.2067(6) 0.056 Uiso 1 calc R

loop_
_atom_type_symbol
_atom_type_description
_atom_type_scat_dispersion_real
_atom_type_scat_dispersion_imag
_atom_type_scat_source
C C 0.0033 0.0016 'International Tables Vol C Tables 4.2.6.8 and 6.1.1.4'
H H 0.0000 0.0000 'International Tables Vol C Tables 4.2.6.8 and 6.1.1.4'
F F 0.0171 0.0103 'International Tables Vol C Tables 4.2.6.8 and 6.1.1.4'
P P 0.1023 0.0942 'International Tables Vol C Tables 4.2.6.8 and 6.1.1.4'
Pt Pt -1.7033 8.3905 'International Tables Vol C Tables 4.2.6.8 and 6.1.1.4'

loop_
_geom_angle_atom_site_label_1
_geom_angle_atom_site_label_2
_geom_angle_atom_site_label_3
_geom_angle
C1 Pt1 P1 99.7(3)
C1 Pt1 P2 97.6(3)
P1 Pt1 P2 161.26(8)
C1 Pt1 Pt2 150.0(3)
P1 Pt1 Pt2 50.96(6)
P2 Pt1 Pt2 112.35(6)
C1 Pt1 Pt3 149.2(3)
P1 Pt1 Pt3 111.06(6)
P2 Pt1 Pt3 51.71(6)
Pt2 Pt1 Pt3 60.64(2)
P1 Pt2 P3 103.01(8)
P1 Pt2 C7 158.8(2)
P3 Pt2 C7 97.9(2)
P1 Pt2 Pt1 51.40(6)
P3 Pt2 Pt1 153.64(6)
C7 Pt2 Pt1 107.4(2)
P1 Pt2 Pt3 110.55(6)
P3 Pt2 Pt3 146.42(6)
C7 Pt2 Pt3 48.7(2)
Pt1 Pt2 Pt3 59.68(2)
C7 Pt3 P2 162.0(2)
C7 Pt3 P4 95.5(2)
P2 Pt3 P4 101.00(8)
C7 Pt3 Pt1 112.3(2)
P2 Pt3 Pt1 51.80(6)
P4 Pt3 Pt1 152.12(6)
C7 Pt3 Pt2 53.6(2)
P2 Pt3 Pt2 111.47(6)
P4 Pt3 Pt2 146.67(6)
Pt1 Pt3 Pt2 59.68(2)
C13 P1 C19 105.0(4)
C13 P1 Pt2 119.1(3)
C19 P1 Pt2 117.9(3)
C13 P1 Pt1 119.4(3)
C19 P1 Pt1 116.8(3)
Pt2 P1 Pt1 77.64(8)
C25 P2 C31 105.5(4)
C25 P2 Pt3 121.7(3)
C31 P2 Pt3 120.0(3)
C25 P2 Pt1 112.1(3)
C31 P2 Pt1 119.1(3)
Pt3 P2 Pt1 76.49(7)
C43 P3 C37 98.9(4)
C43 P3 C49 107.6(4)
C37 P3 C49 101.1(4)
C43 P3 Pt2 113.6(3)
C37 P3 Pt2 119.7(3)
C49 P3 Pt2 114.1(3)
C61 P4 C67 107.0(4)
C61 P4 C55 104.8(4)
C67 P4 C55 96.6(4)
C61 P4 Pt3 109.7(3)
C67 P4 Pt3 118.1(3)
C55 P4 Pt3 119.0(3)
C2 C1 C6 114.0(8)
C2 C1 Pt1 123.9(7)
C6 C1 Pt1 122.1(7)
F1 C2 C1 120.3(9)
F1 C2 C3 116.1(10)
C1 C2 C3 123.6(10)
F2 C3 C4 120.3(10)
F2 C3 C2 120.3(10)
C4 C3 C2 119.3(11)
C3 C4 F3 121.8(12)
C3 C4 C5 120.6(10)
F3 C4 C5 117.6(11)
F4 C5 C4 121.7(10)
F4 C5 C6 119.4(11)
C4 C5 C6 118.9(10)
F5 C6 C5 116.5(9)
F5 C6 C1 119.8(8)
C5 C6 C1 123.6(10)
C8 C7 C12 112.9(8)
C8 C7 Pt3 121.1(7)
C12 C7 Pt3 116.4(6)
C8 C7 Pt2 113.7(6)
C12 C7 Pt2 109.5(6)
Pt3 C7 Pt2 77.8(3)
C9 C8 F6 116.8(8)
C9 C8 C7 125.0(9)
F6 C8 C7 118.1(8)
F7 C9 C8 122.5(10)
F7 C9 C10 118.2(9)
C8 C9 C10 119.3(9)
F8 C10 C9 120.3(10)
F8 C10 C11 119.4(11)
C9 C10 C11 120.1(9)
F9 C11 C12 122.0(10)
F9 C11 C10 119.7(9)
C12 C11 C10 118.2(10)
F10 C12 C11 116.0(9)
F10 C12 C7 119.7(8)
C11 C12 C7 124.3(9)
C18 C13 C14 117.8(9)
C18 C13 P1 118.0(8)
C14 C13 P1 124.2(8)
C15 C14 C13 120.8(11)
C14 C15 C16 121.2(11)
C17 C16 C15 117.5(11)
C16 C17 C18 121.2(13)
C13 C18 C17 121.4(11)
C24 C19 C20 118.0(10)
C24 C19 P1 120.3(8)
C20 C19 P1 121.7(7)
C21 C20 C19 120.8(10)
C22 C21 C20 120.1(11)
C21 C22 C23 120.6(12)
C22 C23 C24 119.7(11)
C23 C24 C19 120.6(11)
C30 C25 C26 119.1(9)
C30 C25 P2 122.4(7)
C26 C25 P2 117.9(7)
C25 C26 C27 120.7(9)
C28 C27 C26 119.9(10)
C29 C28 C27 118.9(11)
C28 C29 C30 122.0(10)
C25 C30 C29 119.3(10)
C36 C31 C32 119.1(9)
C36 C31 P2 117.9(7)
C32 C31 P2 123.0(8)
C33 C32 C31 120.8(10)
C34 C33 C32 118.6(11)
C35 C34 C33 121.4(11)
C34 C35 C36 120.9(12)
C35 C36 C31 119.1(11)
C38 C37 C42 118.6(9)
C38 C37 P3 117.9(7)
C42 C37 P3 123.4(7)
C39 C38 C37 120.8(10)
C38 C39 C40 119.6(10)
C41 C40 C39 119.6(10)
C42 C41 C40 121.0(10)
C41 C42 C37 120.3(10)
C48 C43 C44 117.5(9)
C48 C43 P3 120.1(7)
C44 C43 P3 122.3(7)
C45 C44 C43 121.3(10)
C46 C45 C44 119.7(10)
C47 C46 C45 120.6(11)
C46 C47 C48 119.4(10)
C43 C48 C47 121.4(10)
C50 C49 C54 118.6(8)
C50 C49 P3 124.0(7)
C54 C49 P3 117.3(7)
C49 C50 C51 119.9(10)
C52 C51 C50 120.1(10)
C51 C52 C53 121.0(9)
C54 C53 C52 118.7(10)
C53 C54 C49 121.6(9)
C56 C55 C60 119.2(9)
C56 C55 P4 124.0(8)
C60 C55 P4 116.7(7)
C57 C56 C55 119.2(11)
C58 C57 C56 122.0(12)
C57 C58 C59 120.4(11)
C58 C59 C60 120.3(12)
C55 C60 C59 118.9(11)
C62 C61 C66 117.6(9)
C62 C61 P4 124.0(8)
C66 C61 P4 118.1(7)
C63 C62 C61 121.6(10)
C64 C63 C62 121.1(11)
C63 C64 C65 119.1(12)
C66 C65 C64 120.4(11)
C65 C66 C61 120.1(10)
C72 C67 C68 119.4(9)
C72 C67 P4 119.8(8)
C68 C67 P4 120.3(7)
C69 C68 C67 119.2(11)
C70 C69 C68 122.1(12)
C71 C70 C69 119.1(11)
C70 C71 C72 121.0(12)
C67 C72 C71 119.1(11)

loop_
_geom_bond_atom_site_label_1
_geom_bond_atom_site_label_2
_geom_bond_distance
Pt1 C1 2.046(8)
Pt1 P1 2.233(2)
Pt1 P2 2.256(2)
Pt1 Pt2 2.7908(7)
Pt1 Pt3 2.7909(6)
Pt2 P1 2.219(2)
Pt2 P3 2.265(2)
Pt2 C7 2.320(9)
Pt2 Pt3 2.8180(6)
Pt3 C7 2.165(8)
Pt3 P2 2.253(2)
Pt3 P4 2.254(2)
P1 C13 1.805(9)
P1 C19 1.822(10)
P2 C25 1.815(10)
P2 C31 1.820(9)
P3 C43 1.824(10)
P3 C37 1.834(9)
P3 C49 1.839(9)
P4 C61 1.824(9)
P4 C67 1.827(9)
P4 C55 1.839(9)
F1 C2 1.352(11)
F2 C3 1.328(12)
F3 C4 1.345(11)
F4 C5 1.345(12)
F5 C6 1.350(11)
F6 C8 1.358(10)
F7 C9 1.335(10)
F8 C10 1.347(11)
F9 C11 1.315(11)
F10 C12 1.355(10)
C1 C2 1.371(14)
C1 C6 1.390(12)
C2 C3 1.396(13)
C3 C4 1.34(2)
C4 C5 1.36(2)
C5 C6 1.387(13)
C7 C8 1.395(11)
C7 C12 1.401(12)
C8 C9 1.345(13)
C9 C10 1.373(14)
C10 C11 1.381(14)
C11 C12 1.374(13)
C13 C18 1.366(13)
C13 C14 1.391(12)
C14 C15 1.382(14)
C15 C16 1.38(2)
C16 C17 1.38(2)
C17 C18 1.39(2)
C19 C24 1.378(12)
C19 C20 1.385(13)
C20 C21 1.378(15)
C21 C22 1.34(2)
C22 C23 1.37(2)
C23 C24 1.38(2)
C25 C30 1.372(12)
C25 C26 1.379(12)
C26 C27 1.385(14)
C27 C28 1.375(14)
C28 C29 1.35(2)
C29 C30 1.385(14)
C31 C36 1.392(13)
C31 C32 1.392(12)
C32 C33 1.387(14)
C33 C34 1.37(2)
C34 C35 1.36(2)
C35 C36 1.383(14)
C37 C38 1.381(12)
C37 C42 1.392(12)
C38 C39 1.373(13)
C39 C40 1.383(15)
C40 C41 1.369(14)
C41 C42 1.358(13)
C43 C48 1.377(12)
C43 C44 1.393(12)
C44 C45 1.370(14)
C45 C46 1.369(14)
C46 C47 1.364(14)
C47 C48 1.385(14)
C49 C50 1.384(12)
C49 C54 1.394(12)
C50 C51 1.391(13)
C51 C52 1.368(15)
C52 C53 1.380(14)
C53 C54 1.375(12)
C55 C56 1.390(13)
C55 C60 1.394(14)
C56 C57 1.385(14)
C57 C58 1.34(2)
C58 C59 1.35(2)
C59 C60 1.417(14)
C61 C62 1.384(12)
C61 C66 1.393(13)
C62 C63 1.362(15)
C63 C64 1.35(2)
C64 C65 1.39(2)
C65 C66 1.381(14)
C67 C72 1.376(13)
C67 C68 1.390(13)
C68 C69 1.373(14)
C69 C70 1.35(2)
C70 C71 1.35(2)
C71 C72 1.404(14)
